data_4318605
loop_
_publ_author_name
'David T. Puerta'
'Seth M. Cohen'

_publ_section_title
;
 Elucidating Drug-Metalloprotein Interactions with Tris(pyrazolyl)borate
 Model Complexes
;
_journal_name_full 'Inorganic Chemistry'
_journal_page_first 5075
_journal_page_last 5082
_journal_paper_doi 10.1021/ic0204272
_journal_volume 41
_journal_year 2002
_chemical_formula_sum 'C33 H34 B N6 O S Zn'
_chemical_formula_weight 638.91
_chemical_name_common '[ZnTpMePh(Thiopropanol)]'
_chemical_name_systematic
;
  ?
;
_space_group_IT_number 2
_symmetry_cell_setting triclinic
_symmetry_space_group_name_Hall '-P 1'
_symmetry_space_group_name_H-M 'P -1'
_atom_sites_solution_hydrogens geom
_atom_sites_solution_primary direct
_atom_sites_solution_secondary difmap
_audit_creation_method SHELXL-97
_cell_angle_alpha 88.2520(10)
_cell_angle_beta 82.2450(10)
_cell_angle_gamma 60.3080(10)
_cell_formula_units_Z 2
_cell_length_a 11.5795(9)
_cell_length_b 11.6738(9)
_cell_length_c 15.2497(12)
_cell_measurement_reflns_used 6467
_cell_measurement_temperature 100(2)
_cell_measurement_theta_max 27.50
_cell_measurement_theta_min 2.29
_cell_volume 1772.8(2)
_computing_cell_refinement 'Bruker SMART'
_computing_data_collection 'Bruker SMART'
_computing_data_reduction 'Bruker SAINT'
_computing_molecular_graphics 'Bruker SHELXTL'
_computing_publication_material 'Bruker SHELXTL'
_computing_structure_refinement 'SHELXL-97 (Sheldrick, 1997)'
_computing_structure_solution 'SHELXS-97 (Sheldrick, 1990)'
_diffrn_ambient_temperature 100(2)
_diffrn_measured_fraction_theta_full 0.963
_diffrn_measured_fraction_theta_max 0.963
_diffrn_measurement_device_type 'CCD area detector'
_diffrn_measurement_method 'phi and omega scans'
_diffrn_radiation_monochromator graphite
_diffrn_radiation_source 'fine-focus sealed tube'
_diffrn_radiation_type MoK\a
_diffrn_radiation_wavelength 0.71073
_diffrn_reflns_av_R_equivalents 0.0159
_diffrn_reflns_av_sigmaI/netI 0.0232
_diffrn_reflns_limit_h_max 14
_diffrn_reflns_limit_h_min -14
_diffrn_reflns_limit_k_max 15
_diffrn_reflns_limit_k_min -15
_diffrn_reflns_limit_l_max 19
_diffrn_reflns_limit_l_min -19
_diffrn_reflns_number 15239
_diffrn_reflns_theta_full 27.50
_diffrn_reflns_theta_max 27.50
_diffrn_reflns_theta_min 1.35
_exptl_absorpt_coefficient_mu 0.784
_exptl_absorpt_correction_type none
_exptl_crystal_colour colorless
_exptl_crystal_density_diffrn 1.199
_exptl_crystal_density_meas 0
_exptl_crystal_density_method 'not measured'
_exptl_crystal_description block
_exptl_crystal_F_000 668
_exptl_crystal_size_max 0.62
_exptl_crystal_size_mid 0.55
_exptl_crystal_size_min 0.34
_refine_diff_density_max 2.529
_refine_diff_density_min -0.949
_refine_diff_density_rms 0.104
_refine_ls_extinction_method none
_refine_ls_goodness_of_fit_ref 1.054
_refine_ls_hydrogen_treatment mixed
_refine_ls_matrix_type full
_refine_ls_number_parameters 466
_refine_ls_number_reflns 7843
_refine_ls_number_restraints 0
_refine_ls_restrained_S_all 1.054
_refine_ls_R_factor_all 0.0556
_refine_ls_R_factor_gt 0.0537
_refine_ls_shift/su_max 0.028
_refine_ls_shift/su_mean 0.002
_refine_ls_structure_factor_coef Fsqd
_refine_ls_weighting_details 'calc w=1/[\s^2^(Fo^2^)+(0.1011P)^2^+2.5387P] where P=(Fo^2^+2Fc^2^)/3'
_refine_ls_weighting_scheme calc
_refine_ls_wR_factor_gt 0.1577
_refine_ls_wR_factor_ref 0.1594
_reflns_number_gt 7380
_reflns_number_total 7843
_reflns_threshold_expression >2sigma(I)
_cod_data_source_file ic0204272_6.cif
_cod_data_source_block '[Zn(hydrotris(3,5-Methylphenpyraz)borate)(3-Mercapto-2-propanoate)]'
_cod_depositor_comments
;
The following automatic conversions were performed:

'_symmetry_cell_setting' value 'Triclinic' changed to 'triclinic'
according to the built-in table from CIF Core dictionary named
'cif_core.dic' version 2.4.1 from 2010-06-29.

Automatic conversion script
Id: cif_fix_values 1646 2011-03-28 12:23:43Z adriana 
;
_cod_database_code 4318605

loop_
_symmetry_equiv_pos_as_xyz
'x, y, z'
'-x, -y, -z'

loop_
_atom_site_label
_atom_site_type_symbol
_atom_site_fract_x
_atom_site_fract_y
_atom_site_fract_z
_atom_site_U_iso_or_equiv
_atom_site_adp_type
_atom_site_occupancy
_atom_site_symmetry_multiplicity
_atom_site_calc_flag
_atom_site_refinement_flags
_atom_site_disorder_assembly
_atom_site_disorder_group
C40 C 0.4159(9) 0.3570(9) 0.7902(5) 0.103(2) Uani 1 1 d . . .
C36 C 0.4748(7) 0.4917(13) 0.9169(6) 0.164(6) Uani 1 1 d . . .
Zn1 Zn 0.65190(3) 0.70989(3) 0.686098(17) 0.01844(11) Uani 1 1 d . . .
S1 S 0.66892(7) 0.73340(7) 0.82663(4) 0.02604(16) Uani 1 1 d . . .
N3 N 0.4976(2) 0.7077(2) 0.55527(14) 0.0182(4) Uani 1 1 d . . .
N4 N 0.4762(2) 0.7489(2) 0.64248(14) 0.0191(4) Uani 1 1 d . . .
N2 N 0.6584(2) 0.7897(2) 0.50595(14) 0.0185(4) Uani 1 1 d . . .
N5 N 0.7481(2) 0.5485(2) 0.52768(13) 0.0184(4) Uani 1 1 d . . .
N6 N 0.7546(2) 0.5314(2) 0.61681(13) 0.0184(4) Uani 1 1 d . . .
C1 C 0.9015(3) 0.3630(2) 0.71160(17) 0.0206(5) Uani 1 1 d . . .
C2 C 0.6619(2) 0.8737(2) 0.44448(17) 0.0209(5) Uani 1 1 d . . .
C3 C 0.3396(3) 0.8819(3) 0.81905(18) 0.0259(5) Uani 1 1 d . . .
H3 H 0.4116 0.8951 0.7942 0.031 Uiso 1 1 calc R . .
C4 C 0.9343(2) 0.3613(3) 0.54039(17) 0.0216(5) Uani 1 1 d . . .
H4 H 1.0167 0.2811 0.5270 0.026 Uiso 1 1 calc R . .
C5 C 0.8664(2) 0.4166(2) 0.62447(16) 0.0184(5) Uani 1 1 d . . .
C6 C 0.3870(2) 0.7104(2) 0.53365(17) 0.0200(5) Uani 1 1 d . . .
C7 C 0.2905(3) 0.8241(3) 0.76695(17) 0.0229(5) Uani 1 1 d . . .
C8 C 0.7087(3) 0.9477(2) 0.48047(18) 0.0237(5) Uani 1 1 d . . .
H8 H 0.7230 1.0143 0.4526 0.028 Uiso 1 1 calc R . .
C9 C 1.0362(3) 0.2837(3) 0.72264(18) 0.0247(5) Uani 1 1 d . . .
H9 H 1.1042 0.2634 0.6736 0.030 Uiso 1 1 calc R . .
C10 C 0.7306(2) 0.9045(2) 0.56614(18) 0.0213(5) Uani 1 1 d . . .
C11 C 0.8570(2) 0.4474(2) 0.48078(17) 0.0200(5) Uani 1 1 d . . .
C12 C 0.7824(3) 0.9540(3) 0.6296(2) 0.0257(5) Uani 1 1 d . . .
C13 C 0.3781(3) 0.6743(3) 0.44298(18) 0.0244(5) Uani 1 1 d . . .
H13A H 0.4505 0.5842 0.4261 0.037 Uiso 1 1 calc R . .
H13B H 0.3868 0.7356 0.4009 0.037 Uiso 1 1 calc R . .
H13C H 0.2912 0.6793 0.4423 0.037 Uiso 1 1 calc R . .
C14 C 0.6171(3) 0.8814(3) 0.35621(18) 0.0270(5) Uani 1 1 d . . .
H14A H 0.5243 0.8989 0.3644 0.040 Uiso 1 1 calc R . .
H14B H 0.6753 0.7975 0.3225 0.040 Uiso 1 1 calc R . .
H14C H 0.6221 0.9529 0.3237 0.040 Uiso 1 1 calc R . .
C15 C 0.8825(3) 0.9843(3) 0.5967(3) 0.0398(8) Uani 1 1 d . . .
H15 H 0.9164 0.9703 0.5354 0.048 Uiso 1 1 calc R . .
C16 C 0.3502(2) 0.7779(2) 0.67472(17) 0.0202(5) Uani 1 1 d . . .
C17 C 0.8819(3) 0.4394(3) 0.38206(17) 0.0259(5) Uani 1 1 d . . .
H17A H 0.9020 0.5086 0.3609 0.039 Uiso 1 1 calc R . .
H17B H 0.8019 0.4516 0.3587 0.039 Uiso 1 1 calc R . .
H17C H 0.9583 0.3528 0.3617 0.039 Uiso 1 1 calc R . .
C18 C 0.8031(3) 0.3887(3) 0.78356(19) 0.0276(6) Uani 1 1 d . . .
H18 H 0.7109 0.4400 0.7767 0.033 Uiso 1 1 calc R . .
C19 C 0.2912(3) 0.7545(3) 0.60791(18) 0.0225(5) Uani 1 1 d . . .
H19 H 0.2032 0.7665 0.6128 0.027 Uiso 1 1 calc R . .
C20 C 0.2841(3) 0.9202(3) 0.9072(2) 0.0325(6) Uani 1 1 d . . .
H20 H 0.3193 0.9581 0.9425 0.039 Uiso 1 1 calc R . .
O1 O 0.8515(3) 0.7830(3) 0.9414(2) 0.0603(8) Uani 1 1 d . . .
H34 H 0.7832 0.8084 0.9796 0.090 Uiso 1 1 calc R . .
C21 C 0.7319(4) 0.9781(4) 0.7186(2) 0.0386(7) Uani 1 1 d . . .
H21 H 0.6628 0.9594 0.7415 0.046 Uiso 1 1 calc R . .
C22 C 0.1259(3) 0.8496(4) 0.8922(2) 0.0400(7) Uani 1 1 d . . .
H22 H 0.0516 0.8397 0.9168 0.048 Uiso 1 1 calc R . .
C23 C 1.0715(3) 0.2344(3) 0.8045(2) 0.0312(6) Uani 1 1 d . . .
H23 H 1.1634 0.1808 0.8113 0.037 Uiso 1 1 calc R . .
C24 C 0.8837(4) 1.0563(3) 0.7415(3) 0.0468(9) Uani 1 1 d . . .
H24 H 0.9192 1.0894 0.7801 0.056 Uiso 1 1 calc R . .
C25 C 0.1822(3) 0.8096(3) 0.8040(2) 0.0320(6) Uani 1 1 d . . .
H25 H 0.1462 0.7723 0.7691 0.038 Uiso 1 1 calc R . .
C26 C 0.8397(3) 0.3393(3) 0.8656(2) 0.0334(6) Uani 1 1 d . . .
H26 H 0.7723 0.3582 0.9147 0.040 Uiso 1 1 calc R . .
C27 C 0.1774(3) 0.9030(3) 0.9434(2) 0.0380(7) Uani 1 1 d . . .
H27 H 0.1400 0.9284 1.0037 0.046 Uiso 1 1 calc R . .
C28 C 0.8512(3) 0.6587(4) 0.8195(2) 0.0413(8) Uani 1 1 d . . .
H28A H 0.8948 0.5684 0.7922 0.050 Uiso 1 1 calc R . .
H28B H 0.8814 0.7111 0.7808 0.050 Uiso 1 1 calc R . .
C29 C 0.9735(3) 0.2628(3) 0.8762(2) 0.0324(6) Uani 1 1 d . . .
H29 H 0.9979 0.2299 0.9325 0.039 Uiso 1 1 calc R . .
C30 C 0.9325(3) 1.0346(4) 0.6530(3) 0.0474(9) Uani 1 1 d . . .
H30 H 1.0010 1.0541 0.6302 0.057 Uiso 1 1 calc R . .
C31 C 0.8940(4) 0.6519(4) 0.9087(3) 0.0449(8) Uani 1 1 d . . .
H31 H 0.8560 0.6079 0.9509 0.054 Uiso 1 1 calc R . .
C32 C 1.0466(4) 0.5778(4) 0.8995(3) 0.0497(9) Uani 1 1 d . . .
H32A H 1.0750 0.5742 0.9577 0.075 Uiso 1 1 calc R . .
H32B H 1.0818 0.6236 0.8590 0.075 Uiso 1 1 calc R . .
H32C H 1.0812 0.4879 0.8758 0.075 Uiso 1 1 calc R . .
C33 C 0.7812(5) 1.0295(4) 0.7749(3) 0.0524(10) Uani 1 1 d . . .
H33 H 0.7455 1.0464 0.8359 0.063 Uiso 1 1 calc R . .
B1 B 0.6308(3) 0.6747(3) 0.49673(18) 0.0187(5) Uani 1 1 d . . .
N1 N 0.6989(2) 0.8087(2) 0.58232(14) 0.0196(4) Uani 1 1 d . . .
H1 H 0.621(3) 0.660(3) 0.428(2) 0.024(8) Uiso 1 1 d . . .
C43 C 0.4323(10) 0.3595(10) 0.9376(4) 0.105(3) Uani 1 1 d . . .
C39 C 0.4213(5) 0.4611(6) 0.7877(4) 0.0753(15) Uani 1 1 d . . .
C46 C 0.5000 0.5000 1.0000 0.101(4) Uani 1 2 d S . .
C47 C 0.4439(11) 0.3963(11) 1.0031(8) 0.141(4) Uani 1 1 d . . .
C48 C 0.4401(7) 0.4864(13) 0.8669(5) 0.191(7) Uani 1 1 d . . .
C35 C 0.4308(10) 0.2785(13) 0.8798(13) 0.197(6) Uani 1 1 d . . .

loop_
_atom_site_aniso_label
_atom_site_aniso_U_11
_atom_site_aniso_U_22
_atom_site_aniso_U_33
_atom_site_aniso_U_23
_atom_site_aniso_U_13
_atom_site_aniso_U_12
C40 0.119(6) 0.112(6) 0.093(5) 0.011(4) -0.039(4) -0.063(5)
C36 0.051(3) 0.280(14) 0.099(6) -0.115(8) 0.016(4) -0.035(5)
Zn1 0.01850(17) 0.01960(17) 0.01689(17) 0.00005(11) -0.00170(11) -0.00934(12)
S1 0.0268(3) 0.0336(4) 0.0190(3) -0.0002(2) -0.0035(2) -0.0158(3)
N3 0.0179(9) 0.0195(10) 0.0171(9) 0.0010(7) -0.0018(7) -0.0093(8)
N4 0.0180(10) 0.0197(10) 0.0184(10) 0.0007(8) -0.0004(7) -0.0090(8)
N2 0.0171(9) 0.0196(10) 0.0181(10) 0.0017(8) -0.0013(7) -0.0089(8)
N5 0.0185(9) 0.0198(10) 0.0166(9) 0.0001(8) -0.0016(7) -0.0094(8)
N6 0.0184(9) 0.0193(10) 0.0165(9) 0.0013(7) -0.0026(7) -0.0085(8)
C1 0.0208(11) 0.0180(11) 0.0220(12) 0.0012(9) -0.0035(9) -0.0087(9)
C2 0.0150(10) 0.0188(11) 0.0229(12) 0.0034(9) 0.0012(9) -0.0050(9)
C3 0.0230(12) 0.0221(12) 0.0260(13) 0.0015(10) 0.0006(10) -0.0072(10)
C4 0.0171(11) 0.0208(12) 0.0239(12) -0.0012(9) -0.0007(9) -0.0077(9)
C5 0.0163(10) 0.0185(11) 0.0214(12) 0.0012(9) -0.0032(9) -0.0092(9)
C6 0.0191(11) 0.0173(11) 0.0250(12) 0.0039(9) -0.0047(9) -0.0097(9)
C7 0.0188(11) 0.0213(12) 0.0226(12) 0.0035(9) 0.0014(9) -0.0066(10)
C8 0.0203(11) 0.0174(11) 0.0302(13) 0.0039(10) 0.0017(10) -0.0082(10)
C9 0.0199(12) 0.0245(13) 0.0252(13) 0.0022(10) -0.0024(9) -0.0079(10)
C10 0.0149(10) 0.0173(11) 0.0288(13) -0.0010(9) 0.0009(9) -0.0065(9)
C11 0.0189(11) 0.0200(11) 0.0213(12) -0.0010(9) 0.0004(9) -0.0106(9)
C12 0.0207(12) 0.0166(11) 0.0401(15) 0.0016(10) -0.0080(11) -0.0085(10)
C13 0.0243(12) 0.0265(13) 0.0265(13) 0.0010(10) -0.0067(10) -0.0148(11)
C14 0.0232(12) 0.0282(13) 0.0234(13) 0.0081(10) -0.0018(10) -0.0087(11)
C15 0.0284(15) 0.0361(17) 0.058(2) -0.0112(15) 0.0042(14) -0.0202(13)
C16 0.0183(11) 0.0185(11) 0.0226(12) 0.0035(9) -0.0002(9) -0.0089(9)
C17 0.0284(13) 0.0258(13) 0.0199(12) -0.0021(10) 0.0016(10) -0.0118(11)
C18 0.0200(12) 0.0277(13) 0.0282(14) 0.0035(11) -0.0008(10) -0.0072(10)
C19 0.0183(11) 0.0225(12) 0.0278(13) 0.0029(10) -0.0021(9) -0.0113(10)
C20 0.0305(14) 0.0309(15) 0.0265(14) -0.0010(11) -0.0019(11) -0.0083(12)
O1 0.0567(18) 0.0568(17) 0.066(2) -0.0149(14) -0.0207(15) -0.0235(15)
C21 0.055(2) 0.0458(18) 0.0339(16) 0.0081(14) -0.0135(14) -0.0380(17)
C22 0.0289(15) 0.054(2) 0.0324(16) 0.0028(14) 0.0078(12) -0.0200(14)
C23 0.0251(13) 0.0307(14) 0.0306(14) 0.0044(11) -0.0094(11) -0.0074(11)
C24 0.052(2) 0.0339(17) 0.070(3) 0.0090(16) -0.0349(19) -0.0273(16)
C25 0.0279(14) 0.0409(16) 0.0283(14) 0.0014(12) 0.0024(11) -0.0194(13)
C26 0.0323(15) 0.0345(15) 0.0234(13) 0.0035(11) 0.0024(11) -0.0106(12)
C27 0.0315(15) 0.0435(18) 0.0248(14) 0.0001(13) 0.0059(11) -0.0101(13)
C28 0.0320(16) 0.053(2) 0.0408(18) -0.0066(15) -0.0074(13) -0.0216(15)
C29 0.0374(16) 0.0292(14) 0.0238(13) 0.0036(11) -0.0078(11) -0.0106(12)
C30 0.0313(16) 0.0375(18) 0.080(3) -0.0107(17) -0.0059(16) -0.0218(14)
C31 0.048(2) 0.0448(19) 0.0442(19) 0.0025(15) -0.0169(16) -0.0228(16)
C32 0.047(2) 0.045(2) 0.063(2) 0.0040(17) -0.0278(18) -0.0224(17)
C33 0.081(3) 0.059(2) 0.042(2) 0.0098(17) -0.0253(19) -0.051(2)
B1 0.0175(12) 0.0197(12) 0.0190(12) 0.0014(10) -0.0018(9) -0.0096(10)
N1 0.0189(9) 0.0195(10) 0.0205(10) 0.0007(8) -0.0024(8) -0.0097(8)
C43 0.167(8) 0.151(7) 0.039(3) -0.001(3) 0.005(4) -0.114(7)
C39 0.054(3) 0.072(3) 0.075(3) 0.006(3) 0.002(2) -0.016(2)
C46 0.096(6) 0.058(4) 0.084(6) 0.027(4) 0.033(5) 0.000(4)
C47 0.129(8) 0.157(9) 0.169(10) 0.058(8) -0.024(7) -0.096(7)
C48 0.065(4) 0.262(12) 0.091(5) -0.093(7) -0.049(4) 0.049(5)
C35 0.082(6) 0.131(9) 0.35(2) 0.035(11) -0.018(9) -0.035(6)

loop_
_atom_type_symbol
_atom_type_description
_atom_type_scat_dispersion_real
_atom_type_scat_dispersion_imag
_atom_type_scat_source
C C 0.0033 0.0016 'International Tables Vol C Tables 4.2.6.8 and 6.1.1.4'
H H 0.0000 0.0000 'International Tables Vol C Tables 4.2.6.8 and 6.1.1.4'
B B 0.0013 0.0007 'International Tables Vol C Tables 4.2.6.8 and 6.1.1.4'
N N 0.0061 0.0033 'International Tables Vol C Tables 4.2.6.8 and 6.1.1.4'
O O 0.0106 0.0060 'International Tables Vol C Tables 4.2.6.8 and 6.1.1.4'
S S 0.1246 0.1234 'International Tables Vol C Tables 4.2.6.8 and 6.1.1.4'
Zn Zn 0.2839 1.4301 'International Tables Vol C Tables 4.2.6.8 and 6.1.1.4'

loop_
_geom_angle_atom_site_label_1
_geom_angle_atom_site_label_2
_geom_angle_atom_site_label_3
_geom_angle
_geom_angle_site_symmetry_1
_geom_angle_site_symmetry_3
_geom_angle_publ_flag
N6 Zn1 N4 91.18(8) . . ?
N6 Zn1 N1 93.12(8) . . ?
N4 Zn1 N1 93.04(8) . . ?
N6 Zn1 S1 122.93(6) . . ?
N4 Zn1 S1 123.55(6) . . ?
N1 Zn1 S1 124.02(6) . . ?
C28 S1 Zn1 99.86(11) . . ?
C6 N3 N4 110.0(2) . . ?
C6 N3 B1 129.8(2) . . ?
N4 N3 B1 120.0(2) . . ?
C16 N4 N3 106.7(2) . . ?
C16 N4 Zn1 140.11(18) . . ?
N3 N4 Zn1 111.50(15) . . ?
C2 N2 N1 110.4(2) . . ?
C2 N2 B1 129.0(2) . . ?
N1 N2 B1 120.2(2) . . ?
C11 N5 N6 109.8(2) . . ?
C11 N5 B1 130.8(2) . . ?
N6 N5 B1 119.32(19) . . ?
C5 N6 N5 106.7(2) . . ?
C5 N6 Zn1 135.22(17) . . ?
N5 N6 Zn1 110.70(15) . . ?
C18 C1 C9 118.9(2) . . ?
C18 C1 C5 121.5(2) . . ?
C9 C1 C5 119.6(2) . . ?
N2 C2 C8 107.5(2) . . ?
N2 C2 C14 123.0(2) . . ?
C8 C2 C14 129.5(2) . . ?
C20 C3 C7 120.6(3) . . ?
C11 C4 C5 105.8(2) . . ?
N6 C5 C4 109.8(2) . . ?
N6 C5 C1 121.5(2) . . ?
C4 C5 C1 128.7(2) . . ?
N3 C6 C19 107.7(2) . . ?
N3 C6 C13 122.7(2) . . ?
C19 C6 C13 129.5(2) . . ?
C25 C7 C3 118.6(3) . . ?
C25 C7 C16 119.4(3) . . ?
C3 C7 C16 122.0(2) . . ?
C2 C8 C10 106.0(2) . . ?
C23 C9 C1 120.5(3) . . ?
N1 C10 C8 109.9(2) . . ?
N1 C10 C12 124.5(2) . . ?
C8 C10 C12 125.6(2) . . ?
N5 C11 C4 107.8(2) . . ?
N5 C11 C17 122.9(2) . . ?
C4 C11 C17 129.2(2) . . ?
C21 C12 C15 119.0(3) . . ?
C21 C12 C10 123.0(3) . . ?
C15 C12 C10 117.9(3) . . ?
C30 C15 C12 120.5(3) . . ?
N4 C16 C19 109.4(2) . . ?
N4 C16 C7 122.9(2) . . ?
C19 C16 C7 127.7(2) . . ?
C26 C18 C1 120.0(3) . . ?
C6 C19 C16 106.1(2) . . ?
C27 C20 C3 119.8(3) . . ?
C12 C21 C33 120.6(3) . . ?
C27 C22 C25 120.3(3) . . ?
C29 C23 C9 120.3(3) . . ?
C30 C24 C33 119.8(3) . . ?
C7 C25 C22 120.5(3) . . ?
C29 C26 C18 120.6(3) . . ?
C22 C27 C20 120.1(3) . . ?
C31 C28 S1 111.7(3) . . ?
C23 C29 C26 119.6(3) . . ?
C24 C30 C15 120.3(3) . . ?
O1 C31 C28 109.4(3) . . ?
O1 C31 C32 106.1(3) . . ?
C28 C31 C32 109.2(3) . . ?
C21 C33 C24 119.8(4) . . ?
N2 B1 N3 108.8(2) . . ?
N2 B1 N5 108.3(2) . . ?
N3 B1 N5 110.2(2) . . ?
C10 N1 N2 106.1(2) . . ?
C10 N1 Zn1 142.17(18) . . ?
N2 N1 Zn1 110.00(15) . . ?
C35 C43 C48 102.5(8) . . ?
C40 C39 C48 108.4(9) . . ?
C36 C46 C36 180.000(3) 2_667 . ?
C36 C46 C47 106.0(7) 2_667 . ?
C36 C46 C47 74.0(7) . . ?
C36 C46 C47 74.0(7) 2_667 2_667 ?
C36 C46 C47 106.0(7) . 2_667 ?
C47 C46 C47 180.000(2) . 2_667 ?
C39 C48 C43 105.4(10) . . ?

loop_
_geom_bond_atom_site_label_1
_geom_bond_atom_site_label_2
_geom_bond_distance
_geom_bond_site_symmetry_2
_geom_bond_publ_flag
C40 C39 1.246(10) . ?
C36 C46 1.354(8) . ?
Zn1 N6 2.053(2) . ?
Zn1 N4 2.054(2) . ?
Zn1 N1 2.100(2) . ?
Zn1 S1 2.2160(7) . ?
S1 C28 1.830(3) . ?
N3 C6 1.351(3) . ?
N3 N4 1.376(3) . ?
N3 B1 1.544(3) . ?
N4 C16 1.346(3) . ?
N2 C2 1.347(3) . ?
N2 N1 1.375(3) . ?
N2 B1 1.540(3) . ?
N5 C11 1.352(3) . ?
N5 N6 1.375(3) . ?
N5 B1 1.544(3) . ?
N6 C5 1.341(3) . ?
C1 C18 1.392(4) . ?
C1 C9 1.396(4) . ?
C1 C5 1.471(3) . ?
C2 C8 1.383(4) . ?
C2 C14 1.492(4) . ?
C3 C20 1.393(4) . ?
C3 C7 1.394(4) . ?
C4 C11 1.382(4) . ?
C4 C5 1.398(3) . ?
C6 C19 1.381(4) . ?
C6 C13 1.489(4) . ?
C7 C25 1.391(4) . ?
C7 C16 1.470(3) . ?
C8 C10 1.396(4) . ?
C9 C23 1.384(4) . ?
C10 N1 1.346(3) . ?
C10 C12 1.471(4) . ?
C11 C17 1.491(3) . ?
C12 C21 1.383(5) . ?
C12 C15 1.400(4) . ?
C15 C30 1.385(5) . ?
C16 C19 1.403(4) . ?
C18 C26 1.391(4) . ?
C20 C27 1.388(5) . ?
O1 C31 1.437(5) . ?
C21 C33 1.387(5) . ?
C22 C27 1.370(5) . ?
C22 C25 1.397(4) . ?
C23 C29 1.382(4) . ?
C24 C30 1.370(6) . ?
C24 C33 1.400(6) . ?
C26 C29 1.383(4) . ?
C28 C31 1.496(5) . ?
C31 C32 1.522(5) . ?
C43 C35 1.320(16) . ?
C43 C48 1.837(17) . ?
C39 C48 1.324(9) . ?
C46 C36 1.354(8) 2_667 ?
C46 C47 1.631(10) . ?
C46 C47 1.631(10) 2_667 ?
